data_1524260
loop_
_publ_author_name
'Dittmar, G.'

_publ_section_title
;
 Die Kristallstrukturen von K6 (Ge2 Te6) und K6 (Sn2 Te6) und ihre
 kristall-chemische Beziehung zum K6(Si2Te6)-Typ
;
_journal_name_full 'Zeitschrift fuer Anorganische und Allgemeine Chemie'
_journal_page_first 68
_journal_page_last 78
_journal_volume 453
_journal_year 1979
_chemical_formula_sum 'K6 Sn2 Te6'
_chemical_name_systematic 'K6 (Sn2 Te6)'
_space_group_IT_number 14
_symmetry_space_group_name_Hall '-P 2ybc'
_symmetry_space_group_name_H-M 'P 1 21/c 1'
_cell_angle_alpha 90
_cell_angle_beta 116.84
_cell_angle_gamma 90
_cell_formula_units_Z 2
_cell_length_a 9.59
_cell_length_b 13.654
_cell_length_c 9.606
_cell_volume 1122.323
_citation_journal_id_ASTM ZAACAB
_cod_data_source_file Dittmar_ZAACAB_1979_563.cif
_cod_data_source_block K6Sn2Te6
_cod_database_code 1524260

loop_
_symmetry_equiv_pos_as_xyz
x,y,z
-x,y+1/2,-z+1/2
-x,-y,-z
x,-y-1/2,z-1/2

loop_
_atom_site_label
_atom_site_type_symbol
_atom_site_fract_x
_atom_site_fract_y
_atom_site_fract_z
_atom_site_occupancy
_atom_site_U_iso_or_equiv
K3 K+1 0.5018 0.3431 0.9891 1 0.0
Te3 Te-2 0.6717 0.8671 0.9252 1 0.0
Te1 Te-2 0.8553 0.9752 0.6012 1 0.0
K2 K+1 0.2762 0.9346 0.7929 1 0.0
K1 K+1 0.0548 0.2819 0.2033 1 0.0
Te2 Te-2 0.7397 0.1921 0.8823 1 0.0
Sn1 Sn+3 0.8474 0.008 0.8778 1 0.0
